data_7126449
loop_
_publ_author_name
'Sch\"afer, Dominic'
'Fink, Fabian'
'Kleinschmidt, Denise'
'Keisers, Kristina'
'Thomas, Fabian'
'Hoffmann, Alexander'
'Pich, Andrij'
'Herres-Pawlis, Sonja'

_publ_section_title
;
 Enhanced catalytic activity of copper complexes in microgels for aerobic
 oxidation of benzyl alcohols.
;
_journal_issue 42
_journal_name_full 'Chemical communications (Cambridge, England)'
_journal_page_first 5601
_journal_page_last 5604
_journal_paper_doi 10.1039/d0cc02433c
_journal_volume 56
_journal_year 2020
_chemical_formula_moiety 'C8 H11 Cl2 Cu N5, 0.5(H2 O)'
_chemical_formula_sum 'C8 H12 Cl2 Cu N5 O0.5'
_chemical_formula_weight 320.66
_space_group_crystal_system triclinic
_space_group_IT_number 2
_space_group_name_Hall '-P 1'
_space_group_name_H-M_alt 'P -1'
_atom_sites_solution_hydrogens mixed
_audit_creation_method SHELXL-2018/3
_audit_update_record
;
2020-03-06 deposited with the CCDC.	2020-04-23 downloaded from the CCDC.
;
_cell_angle_alpha 110.78(3)
_cell_angle_beta 103.66(3)
_cell_angle_gamma 96.17(3)
_cell_formula_units_Z 4
_cell_length_a 7.7357(15)
_cell_length_b 12.816(3)
_cell_length_c 13.522(3)
_cell_measurement_reflns_used 13336
_cell_measurement_temperature 100(2)
_cell_measurement_theta_max 32.50
_cell_measurement_theta_min 2.78
_cell_volume 1190.6(6)
_computing_cell_refinement
;
X-Area Recipe 1.33.0.0 (STOE, 2015)
;
_computing_data_collection
;
X-Area Pilatus3_SV 1.31.131.0 (STOE, 2017)
;
_computing_data_reduction
;
X-Area Integrate 1.71.0.0 (STOE, 2016)
X-Area LANA 1.71.4.0 (STOE, 2017)
;
_computing_molecular_graphics 'Bruker SHELXTL'
_computing_publication_material
;
STOE & Cie GmbH, X-Area, software package for collecting single-crystal or
multi-domain crystal data on STOE area-detector diffractometers, for image 
processing, for the correction and scaling of reflection intensities and 
for outlier rejection, version 1.77, Darmstadt 2016
;
_computing_structure_refinement 'SHELXL-2018/3 (Sheldrick, 2018)'
_computing_structure_solution 'SHELXT 2018/2 (Sheldrick, 2018)'
_diffrn_ambient_temperature 100
_diffrn_detector 'Hybrid Pixel Counting Detector'
_diffrn_detector_area_resol_mean 5.81
_diffrn_detector_type 'Dectris Pilatus 200K'
_diffrn_measured_fraction_theta_full 0.959
_diffrn_measured_fraction_theta_max 0.960
_diffrn_measurement_details ' 1227 frames, detector distance = 60 mm'
_diffrn_measurement_device '4-circle diffractometer'
_diffrn_measurement_device_type 'STOE STADIVARI'
_diffrn_measurement_method 'rotation method, \w scans'
_diffrn_radiation_collimation '0.6 mm diameter'
_diffrn_radiation_monochromator 'Graded multilayer mirror'
_diffrn_radiation_polarisn_norm 270
_diffrn_radiation_probe x-ray
_diffrn_radiation_type 'Mo K\a'
_diffrn_radiation_wavelength 0.71073
_diffrn_reflns_av_R_equivalents 0.0584
_diffrn_reflns_av_unetI/netI 0.0453
_diffrn_reflns_Laue_measured_fraction_full 0.959
_diffrn_reflns_Laue_measured_fraction_max 0.960
_diffrn_reflns_limit_h_max 9
_diffrn_reflns_limit_h_min -9
_diffrn_reflns_limit_k_max 15
_diffrn_reflns_limit_k_min -15
_diffrn_reflns_limit_l_max 16
_diffrn_reflns_limit_l_min -13
_diffrn_reflns_number 8358
_diffrn_reflns_point_group_measured_fraction_full 0.959
_diffrn_reflns_point_group_measured_fraction_max 0.960
_diffrn_reflns_theta_full 25.242
_diffrn_reflns_theta_max 25.499
_diffrn_reflns_theta_min 2.772
_diffrn_source 'Genix Mo'
_diffrn_source_current 1.000
_diffrn_source_power 0.050
_diffrn_source_voltage 50
_exptl_absorpt_coefficient_mu 2.268
_exptl_absorpt_correction_T_max 0.7455
_exptl_absorpt_correction_T_min 0.1365
_exptl_absorpt_correction_type multi-scan
_exptl_absorpt_process_details
;
STOE X-Red32, absorption correction by Gaussian integration, analogous to
P. Coppens, "The Evaluation of Absorption and Extinction in Single-Crystal
Structure Analysis", published in: F. R. Ahmed (Editor), "Crystallographic
Computing", Munksgaard, Copenhagen (1970), 255 - 270.
;
_exptl_crystal_colour blue-green
_exptl_crystal_density_diffrn 1.789
_exptl_crystal_description rod
_exptl_crystal_F_000 648
_exptl_crystal_size_max 0.120
_exptl_crystal_size_mid 0.090
_exptl_crystal_size_min 0.080
_refine_diff_density_max 0.706
_refine_diff_density_min -0.764
_refine_diff_density_rms 0.156
_refine_ls_extinction_method none
_refine_ls_goodness_of_fit_ref 1.097
_refine_ls_hydrogen_treatment mixed
_refine_ls_matrix_type full
_refine_ls_number_parameters 322
_refine_ls_number_reflns 4269
_refine_ls_number_restraints 2
_refine_ls_restrained_S_all 1.097
_refine_ls_R_factor_all 0.0736
_refine_ls_R_factor_gt 0.0659
_refine_ls_shift/su_max 0.000
_refine_ls_shift/su_mean 0.000
_refine_ls_structure_factor_coef Fsqd
_refine_ls_weighting_details 'w=1/[\s^2^(Fo^2^)+(0.0742P)^2^+9.8173P] where P=(Fo^2^+2Fc^2^)/3'
_refine_ls_weighting_scheme calc
_refine_ls_wR_factor_gt 0.1694
_refine_ls_wR_factor_ref 0.1753
_reflns_Friedel_coverage 0.000
_reflns_number_gt 3873
_reflns_number_total 4269
_reflns_threshold_expression 'I > 2\s(I)'
_cod_data_source_file d0cc02433c2.cif
_cod_data_source_block C1
_cod_depositor_comments
;
         Adding full bibliography for 7126449.cif.

2024-10-30
Z value and formula fixed to values more according to usual
chemical conventions.                 miguel
;
_cod_original_formula_sum 'C16 H24 Cl4 Cu2 N10 O'
_cod_original_formula_weight 641.33
_cod_original_formula_moiety '2(C8 H11 Cl2 Cu N5), H2 O'
_cod_original_formula_units_Z 2
_cod_original_cell_volume 1190.6(5)
_cod_database_code 7126449
_shelx_shelxl_version_number 2018/3
_shelx_space_group_comment
;
The symmetry employed for this shelxl refinement is uniquely defined
by the following loop, which should always be used as a source of
symmetry information in preference to the above space-group names.
They are only intended as comments.
;
_shelx_estimated_absorpt_t_min 0.773
_shelx_estimated_absorpt_t_max 0.839
_exptl_absorpt_special_details
;
Afterwards scaling of reflection intensities was performed within STOE LANA.
J. Koziskova, F. Hahn, J. Richter, J. Kozisek, "Comparison of different
absorption corrections on the model structure of tetrakis(\m~2~-acetato)-
diaqua-di-copper(II)", Acta Chimica Slovaca, vol. 9, no. 2, 2016, pp. 136 - 140.
Finally a spherical absorption correction was done within STOE LANA.
;

loop_
_space_group_symop_operation_xyz
'x, y, z'
'-x, -y, -z'

loop_
_atom_site_label
_atom_site_type_symbol
_atom_site_fract_x
_atom_site_fract_y
_atom_site_fract_z
_atom_site_U_iso_or_equiv
_atom_site_adp_type
_atom_site_occupancy
_atom_site_site_symmetry_order
_atom_site_calc_flag
_atom_site_refinement_flags_posn
_atom_site_refinement_flags_adp
_atom_site_refinement_flags_occupancy
_atom_site_disorder_assembly
_atom_site_disorder_group
Cl1 Cl 0.12336(19) 0.68520(14) 0.71537(12) 0.0263(4) Uani 1 1 d . . . . .
O1 O 0.6227(7) 1.0242(5) 0.7794(5) 0.0327(11) Uani 1 1 d . . . . .
H105 H 0.645(14) 1.056(9) 0.735(9) 0.06(3) Uiso 1 1 d . . . . .
N1 N 0.7950(7) 0.8415(5) 0.9470(5) 0.0237(11) Uani 1 1 d . . . . .
C1 C 0.7985(8) 0.7457(5) 0.8494(5) 0.0223(13) Uani 1 1 d . . . . .
H1 H 0.928955 0.746817 0.851818 0.027 Uiso 1 1 calc R U . . .
Cu2 Cu 0.40012(9) 0.75292(7) 0.84813(6) 0.0216(2) Uani 1 1 d . . . . .
Cl2 Cl 0.2794(2) 0.75291(14) 0.98750(13) 0.0260(4) Uani 1 1 d . . . . .
N2 N 0.6311(7) 0.8662(5) 0.9611(4) 0.0230(11) Uani 1 1 d . . . . .
C2 C 0.9332(8) 0.9093(6) 1.0367(5) 0.0243(13) Uani 1 1 d . . . . .
H2 H 1.058216 0.906439 1.047880 0.029 Uiso 1 1 calc R U . . .
Cu3 Cu -0.16917(10) 0.29706(7) 0.59842(6) 0.0242(2) Uani 1 1 d . . . . .
Cl3 Cl -0.3872(2) 0.38336(15) 0.53644(14) 0.0298(4) Uani 1 1 d . . . . .
N3 N 0.7261(7) 0.6395(5) 0.8550(4) 0.0230(11) Uani 1 1 d . . . . .
C3 C 0.8609(9) 0.9839(6) 1.1098(5) 0.0259(14) Uani 1 1 d . . . . .
H3 H 0.924785 1.043508 1.179348 0.031 Uiso 1 1 calc R U . . .
Cl4 Cl -0.3609(2) 0.17280(15) 0.62937(15) 0.0315(4) Uani 1 1 d . . . . .
N4 N 0.5489(7) 0.6163(5) 0.8520(4) 0.0230(11) Uani 1 1 d . . . . .
C4 C 0.6741(9) 0.9526(5) 1.0591(5) 0.0231(13) Uani 1 1 d . . . . .
H4 H 0.587770 0.988538 1.090652 0.028 Uiso 1 1 calc R U . . .
N5 N 0.5152(7) 0.7761(5) 0.7353(5) 0.0237(11) Uani 1 1 d . . . . .
C5 C 0.8158(9) 0.5602(6) 0.8757(6) 0.0279(14) Uani 1 1 d . . . . .
H5 H 0.940023 0.558023 0.881493 0.034 Uiso 1 1 calc R U . . .
C6 C 0.6913(10) 0.4849(6) 0.8865(6) 0.0311(15) Uani 1 1 d . . . . .
H6 H 0.711001 0.419349 0.901326 0.037 Uiso 1 1 calc R U . . .
C7 C 0.5319(9) 0.5225(6) 0.8717(5) 0.0281(14) Uani 1 1 d . . . . .
H7 H 0.421690 0.485347 0.875116 0.034 Uiso 1 1 calc R U . . .
C8 C 0.7017(9) 0.7560(6) 0.7419(6) 0.0279(14) Uani 1 1 d . . . . .
H8A H 0.774701 0.819763 0.734665 0.033 Uiso 1 1 calc R U . . .
H8AB H 0.695546 0.685042 0.678729 0.033 Uiso 1 1 calc R U . . .
N21 N 0.2040(7) 0.2800(5) 0.6964(4) 0.0216(11) Uani 1 1 d . . . . .
C21 C 0.2268(8) 0.2799(5) 0.5920(5) 0.0237(13) Uani 1 1 d . . . . .
H21 H 0.356026 0.275977 0.594163 0.028 Uiso 1 1 calc R U . . .
N22 N 0.0475(7) 0.3002(5) 0.7218(4) 0.0244(11) Uani 1 1 d . . . . .
C22 C 0.3204(8) 0.2621(5) 0.7767(5) 0.0236(13) Uani 1 1 d . . . . .
H22 H 0.436630 0.244786 0.776078 0.028 Uiso 1 1 calc R U . . .
N23 N 0.1113(7) 0.1779(5) 0.5012(4) 0.0242(11) Uani 1 1 d . . . . .
C23 C 0.2416(9) 0.2732(5) 0.8600(5) 0.0261(14) Uani 1 1 d . . . . .
H23 H 0.290965 0.266307 0.928249 0.031 Uiso 1 1 calc R U . . .
N24 N -0.0741(7) 0.1619(5) 0.4778(5) 0.0268(12) Uani 1 1 d . . . . .
C24 C 0.0736(9) 0.2966(5) 0.8218(5) 0.0242(13) Uani 1 1 d . . . . .
H24 H -0.013023 0.308725 0.861954 0.029 Uiso 1 1 calc R U . . .
N25 N 0.0026(7) 0.4026(4) 0.5662(4) 0.0204(11) Uani 1 1 d D . . . .
C25 C 0.1610(9) 0.0839(6) 0.4391(5) 0.0270(14) Uani 1 1 d . . . . .
H25 H 0.281777 0.073756 0.442509 0.032 Uiso 1 1 calc R U . . .
C26 C 0.0046(10) 0.0065(6) 0.3708(5) 0.0297(15) Uani 1 1 d . . . . .
H26 H -0.005612 -0.067037 0.316135 0.036 Uiso 1 1 calc R U . . .
C27 C -0.1378(9) 0.0583(6) 0.3980(6) 0.0299(15) Uani 1 1 d . . . . .
H27 H -0.263284 0.023743 0.363940 0.036 Uiso 1 1 calc R U . . .
C28 C 0.1926(8) 0.3892(5) 0.5775(5) 0.0225(13) Uani 1 1 d . . . . .
H28A H 0.274128 0.455376 0.642219 0.027 Uiso 1 1 calc R U . . .
H28B H 0.224276 0.389701 0.510891 0.027 Uiso 1 1 calc R U . . .
H100 H 0.443(10) 0.741(6) 0.671(6) 0.021(18) Uiso 1 1 d . . . . .
H101 H 0.523(11) 0.857(8) 0.744(7) 0.04(2) Uiso 1 1 d . . . . .
H102 H -0.049(9) 0.388(6) 0.497(2) 0.021(18) Uiso 1 1 d D . . . .
H103 H 0.006(10) 0.473(3) 0.609(5) 0.027(19) Uiso 1 1 d D . . . .
H104 H 0.630(9) 1.079(6) 0.829(6) 0.015(18) Uiso 1 1 d . . . . .

loop_
_atom_site_aniso_label
_atom_site_aniso_U_11
_atom_site_aniso_U_22
_atom_site_aniso_U_33
_atom_site_aniso_U_23
_atom_site_aniso_U_13
_atom_site_aniso_U_12
Cl1 0.0134(7) 0.0371(9) 0.0233(7) 0.0075(7) 0.0040(6) 0.0027(6)
O1 0.040(3) 0.027(3) 0.031(3) 0.010(3) 0.016(2) 0.005(2)
N1 0.013(2) 0.030(3) 0.034(3) 0.016(2) 0.011(2) 0.006(2)
C1 0.015(3) 0.019(3) 0.029(3) 0.005(3) 0.008(2) 0.002(2)
Cu2 0.0111(4) 0.0306(4) 0.0224(4) 0.0093(3) 0.0058(3) 0.0027(3)
Cl2 0.0149(7) 0.0366(9) 0.0266(8) 0.0117(7) 0.0080(6) 0.0036(6)
N2 0.019(3) 0.027(3) 0.026(3) 0.011(2) 0.013(2) 0.001(2)
C2 0.014(3) 0.032(3) 0.026(3) 0.013(3) 0.004(2) 0.000(2)
Cu3 0.0137(4) 0.0319(5) 0.0290(4) 0.0136(4) 0.0076(3) 0.0042(3)
Cl3 0.0172(7) 0.0425(9) 0.0358(9) 0.0199(8) 0.0102(6) 0.0097(7)
N3 0.014(2) 0.029(3) 0.024(3) 0.009(2) 0.004(2) 0.003(2)
C3 0.025(3) 0.024(3) 0.026(3) 0.009(3) 0.006(3) 0.001(3)
Cl4 0.0178(7) 0.0372(9) 0.0455(10) 0.0212(8) 0.0128(7) 0.0059(6)
N4 0.010(2) 0.030(3) 0.025(3) 0.006(2) 0.007(2) 0.000(2)
C4 0.025(3) 0.025(3) 0.022(3) 0.007(3) 0.012(3) 0.007(3)
N5 0.012(2) 0.037(3) 0.021(3) 0.012(3) 0.003(2) 0.004(2)
C5 0.018(3) 0.031(4) 0.030(3) 0.006(3) 0.007(3) 0.004(3)
C6 0.029(4) 0.028(4) 0.030(4) 0.007(3) 0.006(3) 0.003(3)
C7 0.021(3) 0.030(3) 0.026(3) 0.006(3) 0.005(3) -0.003(3)
C8 0.018(3) 0.039(4) 0.031(3) 0.020(3) 0.005(3) 0.004(3)
N21 0.010(2) 0.030(3) 0.021(3) 0.008(2) 0.004(2) 0.002(2)
C21 0.017(3) 0.027(3) 0.023(3) 0.005(3) 0.009(2) 0.000(2)
N22 0.015(3) 0.035(3) 0.024(3) 0.012(2) 0.005(2) 0.008(2)
C22 0.015(3) 0.023(3) 0.031(3) 0.013(3) 0.003(3) 0.002(2)
N23 0.012(2) 0.031(3) 0.026(3) 0.009(2) 0.005(2) 0.003(2)
C23 0.022(3) 0.028(3) 0.025(3) 0.013(3) 0.000(3) -0.001(3)
N24 0.014(3) 0.036(3) 0.030(3) 0.013(3) 0.004(2) 0.005(2)
C24 0.023(3) 0.029(3) 0.023(3) 0.008(3) 0.014(3) 0.005(3)
N25 0.017(3) 0.022(3) 0.020(3) 0.006(2) 0.007(2) 0.002(2)
C25 0.025(3) 0.035(4) 0.025(3) 0.011(3) 0.012(3) 0.010(3)
C26 0.034(4) 0.030(4) 0.023(3) 0.006(3) 0.011(3) 0.006(3)
C27 0.023(3) 0.035(4) 0.028(3) 0.011(3) 0.007(3) -0.002(3)
C28 0.009(3) 0.030(3) 0.026(3) 0.009(3) 0.007(2) -0.002(2)

loop_
_atom_type_symbol
_atom_type_description
_atom_type_scat_dispersion_real
_atom_type_scat_dispersion_imag
_atom_type_scat_source
C C 0.0033 0.0016 'International Tables Vol C Tables 4.2.6.8 and 6.1.1.4'
H H 0.0000 0.0000 'International Tables Vol C Tables 4.2.6.8 and 6.1.1.4'
N N 0.0061 0.0033 'International Tables Vol C Tables 4.2.6.8 and 6.1.1.4'
Cl Cl 0.1484 0.1585 'International Tables Vol C Tables 4.2.6.8 and 6.1.1.4'
Cu Cu 0.3201 1.2651 'International Tables Vol C Tables 4.2.6.8 and 6.1.1.4'
O O 0.0106 0.0060 'International Tables Vol C Tables 4.2.6.8 and 6.1.1.4'

loop_
_geom_angle_atom_site_label_1
_geom_angle_atom_site_label_2
_geom_angle_atom_site_label_3
_geom_angle
_geom_angle_site_symmetry_1
_geom_angle_site_symmetry_3
_geom_angle_publ_flag
H105 O1 H104 98(8) . . ?
C2 N1 N2 110.4(5) . . ?
C2 N1 C1 129.2(5) . . ?
N2 N1 C1 120.1(5) . . ?
N3 C1 N1 109.6(5) . . ?
N3 C1 C8 112.7(5) . . ?
N1 C1 C8 112.2(5) . . ?
N3 C1 H1 107.4 . . ?
N1 C1 H1 107.4 . . ?
C8 C1 H1 107.4 . . ?
N5 Cu2 N2 83.9(2) . . ?
N5 Cu2 N4 90.0(2) . . ?
N2 Cu2 N4 87.0(2) . . ?
N5 Cu2 Cl1 89.36(16) . . ?
N2 Cu2 Cl1 159.56(16) . . ?
N4 Cu2 Cl1 112.34(15) . . ?
N5 Cu2 Cl2 172.30(19) . . ?
N2 Cu2 Cl2 90.90(15) . . ?
N4 Cu2 Cl2 95.44(15) . . ?
Cl1 Cu2 Cl2 93.64(6) . . ?
C4 N2 N1 105.1(5) . . ?
C4 N2 Cu2 137.2(4) . . ?
N1 N2 Cu2 116.7(4) . . ?
N1 C2 C3 107.8(6) . . ?
N1 C2 H2 126.1 . . ?
C3 C2 H2 126.1 . . ?
N25 Cu3 N22 87.8(2) . . ?
N25 Cu3 N24 82.6(2) . . ?
N22 Cu3 N24 88.0(2) . . ?
N25 Cu3 Cl3 85.38(16) . . ?
N22 Cu3 Cl3 149.56(17) . . ?
N24 Cu3 Cl3 120.27(15) . . ?
N25 Cu3 Cl4 177.86(16) . . ?
N22 Cu3 Cl4 92.50(17) . . ?
N24 Cu3 Cl4 95.32(16) . . ?
Cl3 Cu3 Cl4 95.42(7) . . ?
N4 N3 C5 111.4(5) . . ?
N4 N3 C1 119.2(5) . . ?
C5 N3 C1 129.0(5) . . ?
C2 C3 C4 104.8(6) . . ?
C2 C3 H3 127.6 . . ?
C4 C3 H3 127.6 . . ?
C7 N4 N3 104.3(5) . . ?
C7 N4 Cu2 139.4(4) . . ?
N3 N4 Cu2 115.1(4) . . ?
N2 C4 C3 111.7(6) . . ?
N2 C4 H4 124.1 . . ?
C3 C4 H4 124.1 . . ?
C8 N5 Cu2 117.9(4) . . ?
C8 N5 H100 112(5) . . ?
Cu2 N5 H100 110(5) . . ?
C8 N5 H101 106(5) . . ?
Cu2 N5 H101 108(5) . . ?
H100 N5 H101 102(7) . . ?
C6 C5 N3 106.0(6) . . ?
C6 C5 H5 127.0 . . ?
N3 C5 H5 127.0 . . ?
C5 C6 C7 106.2(6) . . ?
C5 C6 H6 126.9 . . ?
C7 C6 H6 126.9 . . ?
N4 C7 C6 112.2(6) . . ?
N4 C7 H7 123.9 . . ?
C6 C7 H7 123.9 . . ?
N5 C8 C1 113.8(5) . . ?
N5 C8 H8A 108.8 . . ?
C1 C8 H8A 108.8 . . ?
N5 C8 H8AB 108.8 . . ?
C1 C8 H8AB 108.8 . . ?
H8A C8 H8AB 107.7 . . ?
C22 N21 N22 111.4(5) . . ?
C22 N21 C21 128.7(5) . . ?
N22 N21 C21 119.9(5) . . ?
N23 C21 N21 109.3(5) . . ?
N23 C21 C28 112.7(5) . . ?
N21 C21 C28 111.6(5) . . ?
N23 C21 H21 107.7 . . ?
N21 C21 H21 107.7 . . ?
C28 C21 H21 107.7 . . ?
C24 N22 N21 104.3(5) . . ?
C24 N22 Cu3 136.5(4) . . ?
N21 N22 Cu3 117.9(4) . . ?
N21 C22 C23 107.9(6) . . ?
N21 C22 H22 126.1 . . ?
C23 C22 H22 126.1 . . ?
C25 N23 N24 111.1(5) . . ?
C25 N23 C21 128.3(5) . . ?
N24 N23 C21 120.1(5) . . ?
C22 C23 C24 104.2(5) . . ?
C22 C23 H23 127.9 . . ?
C24 C23 H23 127.9 . . ?
C27 N24 N23 105.1(5) . . ?
C27 N24 Cu3 139.8(5) . . ?
N23 N24 Cu3 113.9(4) . . ?
N22 C24 C23 112.2(6) . . ?
N22 C24 H24 123.9 . . ?
C23 C24 H24 123.9 . . ?
C28 N25 Cu3 119.4(4) . . ?
C28 N25 H102 107(5) . . ?
Cu3 N25 H102 103(5) . . ?
C28 N25 H103 107(5) . . ?
Cu3 N25 H103 109(5) . . ?
H102 N25 H103 111(7) . . ?
N23 C25 C26 107.1(6) . . ?
N23 C25 H25 126.5 . . ?
C26 C25 H25 126.5 . . ?
C25 C26 C27 105.6(6) . . ?
C25 C26 H26 127.2 . . ?
C27 C26 H26 127.2 . . ?
N24 C27 C26 111.1(6) . . ?
N24 C27 H27 124.5 . . ?
C26 C27 H27 124.5 . . ?
N25 C28 C21 113.5(5) . . ?
N25 C28 H28A 108.9 . . ?
C21 C28 H28A 108.9 . . ?
N25 C28 H28B 108.9 . . ?
C21 C28 H28B 108.9 . . ?
H28A C28 H28B 107.7 . . ?

loop_
_geom_bond_atom_site_label_1
_geom_bond_atom_site_label_2
_geom_bond_distance
_geom_bond_site_symmetry_2
_geom_bond_publ_flag
Cl1 Cu2 2.2890(19) . ?
O1 H105 0.86(11) . ?
O1 H104 0.77(8) . ?
N1 C2 1.345(8) . ?
N1 N2 1.378(7) . ?
N1 C1 1.457(8) . ?
C1 N3 1.449(8) . ?
C1 C8 1.528(9) . ?
C1 H1 1.0000 . ?
Cu2 N5 2.028(5) . ?
Cu2 N2 2.053(6) . ?
Cu2 N4 2.205(6) . ?
Cu2 Cl2 2.2924(17) . ?
N2 C4 1.328(8) . ?
C2 C3 1.381(9) . ?
C2 H2 0.9500 . ?
Cu3 N25 2.022(5) . ?
Cu3 N22 2.052(5) . ?
Cu3 N24 2.244(6) . ?
Cu3 Cl3 2.2719(19) . ?
Cu3 Cl4 2.2735(19) . ?
N3 N4 1.360(7) . ?
N3 C5 1.362(9) . ?
C3 C4 1.389(9) . ?
C3 H3 0.9500 . ?
N4 C7 1.320(9) . ?
C4 H4 0.9500 . ?
N5 C8 1.480(8) . ?
N5 H100 0.84(8) . ?
N5 H101 0.99(9) . ?
C5 C6 1.359(10) . ?
C5 H5 0.9500 . ?
C6 C7 1.368(10) . ?
C6 H6 0.9500 . ?
C7 H7 0.9500 . ?
C8 H8A 0.9900 . ?
C8 H8AB 0.9900 . ?
N21 C22 1.343(8) . ?
N21 N22 1.360(7) . ?
N21 C21 1.463(8) . ?
C21 N23 1.451(8) . ?
C21 C28 1.523(9) . ?
C21 H21 1.0000 . ?
N22 C24 1.337(8) . ?
C22 C23 1.375(9) . ?
C22 H22 0.9500 . ?
N23 C25 1.356(8) . ?
N23 N24 1.370(7) . ?
C23 C24 1.387(9) . ?
C23 H23 0.9500 . ?
N24 C27 1.328(9) . ?
C24 H24 0.9500 . ?
N25 C28 1.477(8) . ?
N25 H102 0.87(2) . ?
N25 H103 0.88(2) . ?
C25 C26 1.366(10) . ?
C25 H25 0.9500 . ?
C26 C27 1.401(10) . ?
C26 H26 0.9500 . ?
C27 H27 0.9500 . ?
C28 H28A 0.9900 . ?
C28 H28B 0.9900 . ?

loop_
_geom_hbond_atom_site_label_D
_geom_hbond_atom_site_label_H
_geom_hbond_atom_site_label_A
_geom_hbond_distance_DH
_geom_hbond_distance_HA
_geom_hbond_distance_DA
_geom_hbond_angle_DHA
_geom_hbond_site_symmetry_A
_geom_hbond_publ_flag
O1 H105 Cl4 0.86(11) 2.41(11) 3.251(6) 163(9) 1_665 yes
C1 H1 Cl1 1.00 2.61 3.431(6) 139.2 1_655 yes
C2 H2 Cl2 0.95 2.78 3.561(7) 140.5 1_655 yes
C21 H21 Cl3 1.00 2.71 3.486(6) 134.4 1_655 yes
C21 H21 Cl4 1.00 2.71 3.603(7) 148.7 1_655 yes
C22 H22 Cl4 0.95 2.78 3.559(7) 140.0 1_655 yes
N5 H100 Cl3 0.84(8) 2.59(8) 3.344(6) 150(6) 2_566 yes
N5 H101 O1 0.99(9) 2.04(9) 3.002(8) 162(7) . yes
N25 H102 Cl1 0.87(2) 2.58(3) 3.419(5) 163(6) 2_566 yes
N25 H103 Cl1 0.88(2) 2.52(3) 3.355(6) 159(6) . yes
O1 H104 Cl2 0.77(8) 2.51(8) 3.269(6) 167(7) 2_677 yes

loop_
_geom_torsion_atom_site_label_1
_geom_torsion_atom_site_label_2
_geom_torsion_atom_site_label_3
_geom_torsion_atom_site_label_4
_geom_torsion
_geom_torsion_site_symmetry_1
_geom_torsion_site_symmetry_2
_geom_torsion_site_symmetry_3
_geom_torsion_site_symmetry_4
_geom_torsion_publ_flag
C2 N1 C1 N3 104.9(7) . . . . ?
N2 N1 C1 N3 -68.6(7) . . . . ?
C2 N1 C1 C8 -129.1(7) . . . . ?
N2 N1 C1 C8 57.4(7) . . . . ?
C2 N1 N2 C4 2.1(7) . . . . ?
C1 N1 N2 C4 176.7(5) . . . . ?
C2 N1 N2 Cu2 -168.5(4) . . . . ?
C1 N1 N2 Cu2 6.1(7) . . . . ?
N2 N1 C2 C3 -2.7(7) . . . . ?
C1 N1 C2 C3 -176.7(6) . . . . ?
N1 C1 N3 N4 64.3(7) . . . . ?
C8 C1 N3 N4 -61.3(7) . . . . ?
N1 C1 N3 C5 -107.3(7) . . . . ?
C8 C1 N3 C5 127.0(7) . . . . ?
N1 C2 C3 C4 2.1(7) . . . . ?
C5 N3 N4 C7 0.2(7) . . . . ?
C1 N3 N4 C7 -172.8(5) . . . . ?
C5 N3 N4 Cu2 169.8(4) . . . . ?
C1 N3 N4 Cu2 -3.2(7) . . . . ?
N1 N2 C4 C3 -0.8(7) . . . . ?
Cu2 N2 C4 C3 166.9(5) . . . . ?
C2 C3 C4 N2 -0.8(8) . . . . ?
N4 N3 C5 C6 -0.2(7) . . . . ?
C1 N3 C5 C6 172.0(6) . . . . ?
N3 C5 C6 C7 0.0(7) . . . . ?
N3 N4 C7 C6 -0.3(7) . . . . ?
Cu2 N4 C7 C6 -165.7(5) . . . . ?
C5 C6 C7 N4 0.2(8) . . . . ?
Cu2 N5 C8 C1 -12.8(8) . . . . ?
N3 C1 C8 N5 72.2(7) . . . . ?
N1 C1 C8 N5 -52.1(7) . . . . ?
C22 N21 C21 N23 107.7(7) . . . . ?
N22 N21 C21 N23 -72.1(7) . . . . ?
C22 N21 C21 C28 -126.9(7) . . . . ?
N22 N21 C21 C28 53.3(7) . . . . ?
C22 N21 N22 C24 1.4(7) . . . . ?
C21 N21 N22 C24 -178.7(5) . . . . ?
C22 N21 N22 Cu3 -167.6(4) . . . . ?
C21 N21 N22 Cu3 12.2(7) . . . . ?
N22 N21 C22 C23 -1.5(7) . . . . ?
C21 N21 C22 C23 178.7(6) . . . . ?
N21 C21 N23 C25 -107.1(7) . . . . ?
C28 C21 N23 C25 128.2(7) . . . . ?
N21 C21 N23 N24 64.5(7) . . . . ?
C28 C21 N23 N24 -60.3(7) . . . . ?
N21 C22 C23 C24 0.9(7) . . . . ?
C25 N23 N24 C27 -2.0(7) . . . . ?
C21 N23 N24 C27 -174.9(6) . . . . ?
C25 N23 N24 Cu3 168.4(4) . . . . ?
C21 N23 N24 Cu3 -4.5(7) . . . . ?
N21 N22 C24 C23 -0.8(7) . . . . ?
Cu3 N22 C24 C23 165.0(5) . . . . ?
C22 C23 C24 N22 0.0(8) . . . . ?
N24 N23 C25 C26 2.4(8) . . . . ?
C21 N23 C25 C26 174.5(6) . . . . ?
N23 C25 C26 C27 -1.7(8) . . . . ?
N23 N24 C27 C26 0.9(7) . . . . ?
Cu3 N24 C27 C26 -165.4(5) . . . . ?
C25 C26 C27 N24 0.5(8) . . . . ?
Cu3 N25 C28 C21 11.0(7) . . . . ?
N23 C21 C28 N25 57.9(7) . . . . ?
N21 C21 C28 N25 -65.5(7) . . . . ?
